data_2234788
loop_
_publ_author_name
'Jiang, Xiu-Juan'

_publ_section_title
;
 <i>catena</i>-Poly[[silver(I)-\m-4,4'-bipyridine-\k^2^<i>N</i>:<i>N</i>']
 4-[2-(4-carboxyphenyl)-1,1,1,3,3,3-hexafluoropropan-2-yl]benzoate]
;
_journal_coeditor_code RZ2731
_journal_issue 5
_journal_name_full 'Acta Crystallographica Section E'
_journal_page_first m613
_journal_page_last m614
_journal_paper_doi 10.1107/S1600536812015322
_journal_volume 68
_journal_year 2012
_chemical_formula_iupac '[Ag (C10 H8 N2)] (C17 H9 F6 O4)'
_chemical_formula_moiety 'C10 H8 Ag N2 +, C17 H9 F6 O4 -'
_chemical_formula_sum 'C27 H17 Ag F6 N2 O4'
_chemical_formula_weight 655.30
_chemical_name_systematic
;
<i>catena</i>-Poly[[silver(I)-\m-4,4'-bipyridine-\k^2^<i>N</i>:<i>N</i>']
4-[2-(4-carboxyphenyl)-1,1,1,3,3,3-hexafluoropropan-2-yl]benzoate]
;
_space_group_IT_number 14
_symmetry_cell_setting monoclinic
_symmetry_space_group_name_Hall '-P 2ybc'
_symmetry_space_group_name_H-M 'P 1 21/c 1'
_atom_sites_solution_hydrogens geom
_atom_sites_solution_primary direct
_atom_sites_solution_secondary difmap
_audit_creation_method SHELXL-97
_cell_angle_alpha 90.00
_cell_angle_beta 104.310(7)
_cell_angle_gamma 90.00
_cell_formula_units_Z 4
_cell_length_a 16.434(7)
_cell_length_b 11.436(5)
_cell_length_c 14.320(6)
_cell_measurement_reflns_used 3592
_cell_measurement_temperature 296(2)
_cell_measurement_theta_max 24.96
_cell_measurement_theta_min 2.56
_cell_volume 2607.8(19)
_computing_cell_refinement 'SAINT (Bruker, 2003)'
_computing_data_collection 'APEX2 (Bruker, 2003)'
_computing_data_reduction 'SAINT (Bruker, 2001)'
_computing_molecular_graphics 'SHELXTL (Sheldrick, 2008)'
_computing_publication_material 'SHELXTL (Sheldrick, 2008)'
_computing_structure_refinement 'SHELXL97 (Sheldrick, 2008)'
_computing_structure_solution 'SHELXS97 (Sheldrick, 2008)'
_diffrn_ambient_temperature 296(2)
_diffrn_measured_fraction_theta_full 0.999
_diffrn_measured_fraction_theta_max 0.999
_diffrn_measurement_device_type 'Bruker APEXII CCD area-detector'
_diffrn_measurement_method 'phi and omega scans'
_diffrn_radiation_monochromator graphite
_diffrn_radiation_source 'fine-focus sealed tube'
_diffrn_radiation_type MoK\a
_diffrn_radiation_wavelength 0.71073
_diffrn_reflns_av_R_equivalents 0.0286
_diffrn_reflns_av_sigmaI/netI 0.0338
_diffrn_reflns_limit_h_max 18
_diffrn_reflns_limit_h_min -19
_diffrn_reflns_limit_k_max 11
_diffrn_reflns_limit_k_min -13
_diffrn_reflns_limit_l_max 17
_diffrn_reflns_limit_l_min -13
_diffrn_reflns_number 12604
_diffrn_reflns_theta_full 25.03
_diffrn_reflns_theta_max 25.03
_diffrn_reflns_theta_min 1.28
_exptl_absorpt_coefficient_mu 0.853
_exptl_absorpt_correction_T_max 0.862
_exptl_absorpt_correction_T_min 0.817
_exptl_absorpt_correction_type multi-scan
_exptl_absorpt_process_details '(SADABS; Bruker, 2001)'
_exptl_crystal_colour colourless
_exptl_crystal_density_diffrn 1.669
_exptl_crystal_density_method 'not measured'
_exptl_crystal_description block
_exptl_crystal_F_000 1304
_exptl_crystal_size_max 0.24
_exptl_crystal_size_mid 0.20
_exptl_crystal_size_min 0.18
_refine_diff_density_max 0.322
_refine_diff_density_min -0.472
_refine_ls_extinction_method none
_refine_ls_goodness_of_fit_ref 1.057
_refine_ls_hydrogen_treatment constr
_refine_ls_matrix_type full
_refine_ls_number_parameters 362
_refine_ls_number_reflns 4604
_refine_ls_number_restraints 0
_refine_ls_restrained_S_all 1.057
_refine_ls_R_factor_all 0.0487
_refine_ls_R_factor_gt 0.0332
_refine_ls_shift/su_max 0.001
_refine_ls_shift/su_mean 0.000
_refine_ls_structure_factor_coef Fsqd
_refine_ls_weighting_details 'calc w=1/[\s^2^(Fo^2^)+(0.0345P)^2^+0.8598P] where P=(Fo^2^+2Fc^2^)/3'
_refine_ls_weighting_scheme calc
_refine_ls_wR_factor_gt 0.0729
_refine_ls_wR_factor_ref 0.0795
_reflns_number_gt 3593
_reflns_number_total 4604
_reflns_threshold_expression I>2sigma(I)
_cod_data_source_file rz2731.cif
_cod_data_source_block I
_cod_original_cell_volume 2607.9(19)
_cod_original_sg_symbol_H-M 'P 21/c'
_cod_database_code 2234788
_cod_database_fobs_code 2234788

loop_
_symmetry_equiv_pos_as_xyz
'x, y, z'
'-x, y+1/2, -z+1/2'
'-x, -y, -z'
'x, -y-1/2, z-1/2'

loop_
_atom_site_type_symbol
_atom_site_label
_atom_site_fract_x
_atom_site_fract_y
_atom_site_fract_z
_atom_site_U_iso_or_equiv
_atom_site_adp_type
_atom_site_calc_flag
_atom_site_refinement_flags
_atom_site_occupancy
_atom_site_symmetry_multiplicity
Ag Ag1 0.530651(16) -0.082641(18) 0.622126(19) 0.04658(10) Uani d . 1 1
F F1 0.02974(15) 0.6454(2) 0.92201(18) 0.0909(8) Uani d . 1 1
F F2 0.06031(13) 0.61728(17) 0.78671(18) 0.0684(6) Uani d . 1 1
F F3 0.15860(14) 0.6401(2) 0.91554(16) 0.0829(7) Uani d . 1 1
F F4 0.09383(15) 0.8354(2) 1.01974(14) 0.0868(8) Uani d . 1 1
F F5 0.10424(14) 0.9881(2) 0.93702(15) 0.0757(7) Uani d . 1 1
F F6 0.20357(13) 0.8623(3) 0.96704(15) 0.0886(8) Uani d . 1 1
O O1 -0.32135(14) 0.9301(2) 0.75562(17) 0.0601(7) Uani d . 1 1
O O2 -0.31043(12) 0.90448(18) 0.60650(15) 0.0447(5) Uani d . 1 1
O O3 0.33356(15) 0.9023(2) 0.56863(18) 0.0608(7) Uani d . 1 1
O O4 0.24921(14) 1.05711(19) 0.53684(16) 0.0484(6) Uani d . 1 1
H H4 0.2713 1.0657 0.4919 0.073 Uiso calc R 1 1
N N1 0.52282(16) 0.7266(2) 0.62575(17) 0.0404(6) Uani d . 1 1
N N2 0.51817(15) 0.1071(2) 0.61686(17) 0.0368(6) Uani d . 1 1
C C1 0.58883(19) 0.2880(2) 0.6165(2) 0.0423(8) Uani d . 1 1
H H1 0.6375 0.3270 0.6123 0.051 Uiso calc R 1 1
C C2 0.5861(2) 0.1688(2) 0.6116(2) 0.0424(8) Uani d . 1 1
H H2 0.6334 0.1288 0.6043 0.051 Uiso calc R 1 1
C C3 0.4518(2) 0.1674(3) 0.6274(2) 0.0449(8) Uani d . 1 1
H H3 0.4039 0.1262 0.6306 0.054 Uiso calc R 1 1
C C4 0.45017(19) 0.2870(2) 0.6337(2) 0.0412(8) Uani d . 1 1
H H4A 0.4023 0.3247 0.6421 0.049 Uiso calc R 1 1
C C5 0.52023(17) 0.3515(2) 0.62763(19) 0.0314(7) Uani d . 1 1
C C6 0.52118(18) 0.4813(2) 0.63058(19) 0.0331(7) Uani d . 1 1
C C7 0.44988(19) 0.5469(2) 0.6263(2) 0.0398(7) Uani d . 1 1
H H7 0.3993 0.5096 0.6251 0.048 Uiso calc R 1 1
C C8 0.4531(2) 0.6668(2) 0.6239(2) 0.0416(8) Uani d . 1 1
H H8 0.4038 0.7083 0.6207 0.050 Uiso calc R 1 1
C C9 0.5923(2) 0.6642(3) 0.6312(3) 0.0568(10) Uani d . 1 1
H H9 0.6421 0.7040 0.6331 0.068 Uiso calc R 1 1
C C10 0.5941(2) 0.5440(3) 0.6341(3) 0.0545(9) Uani d . 1 1
H H10 0.6445 0.5046 0.6385 0.065 Uiso calc R 1 1
C C11 -0.27936(19) 0.9090(2) 0.6968(2) 0.0399(7) Uani d . 1 1
C C12 -0.18662(18) 0.8837(3) 0.7344(2) 0.0385(7) Uani d . 1 1
C C13 -0.13701(19) 0.8418(3) 0.6766(2) 0.0410(7) Uani d . 1 1
H H13 -0.1609 0.8275 0.6117 0.049 Uiso calc R 1 1
C C14 -0.05230(19) 0.8210(3) 0.7143(2) 0.0430(8) Uani d . 1 1
H H14 -0.0199 0.7935 0.6741 0.052 Uiso calc R 1 1
C C15 -0.01503(19) 0.8405(3) 0.8103(2) 0.0396(7) Uani d . 1 1
C C16 -0.0646(2) 0.8806(3) 0.8685(2) 0.0558(9) Uani d . 1 1
H H16 -0.0410 0.8934 0.9337 0.067 Uiso calc R 1 1
C C17 -0.1491(2) 0.9019(3) 0.8306(2) 0.0538(9) Uani d . 1 1
H H17 -0.1814 0.9291 0.8710 0.065 Uiso calc R 1 1
C C18 0.07922(19) 0.8103(3) 0.8496(2) 0.0434(8) Uani d . 1 1
C C19 0.0819(2) 0.6771(4) 0.8687(3) 0.0611(10) Uani d . 1 1
C C20 0.1197(2) 0.8734(4) 0.9440(3) 0.0638(10) Uani d . 1 1
C C21 0.13085(18) 0.8446(3) 0.7768(2) 0.0389(7) Uani d . 1 1
C C22 0.1201(2) 0.9558(3) 0.7381(2) 0.0479(8) Uani d . 1 1
H H22 0.0809 1.0055 0.7542 0.057 Uiso calc R 1 1
C C23 0.1665(2) 0.9947(3) 0.6759(2) 0.0472(8) Uani d . 1 1
H H23 0.1586 1.0702 0.6512 0.057 Uiso calc R 1 1
C C24 0.22482(18) 0.9221(3) 0.6502(2) 0.0387(7) Uani d . 1 1
C C25 0.2352(2) 0.8112(3) 0.6884(2) 0.0461(8) Uani d . 1 1
H H25 0.2740 0.7615 0.6716 0.055 Uiso calc R 1 1
C C26 0.18943(19) 0.7715(3) 0.7511(2) 0.0452(8) Uani d . 1 1
H H26 0.1978 0.6962 0.7761 0.054 Uiso calc R 1 1
C C27 0.27476(19) 0.9585(3) 0.5814(2) 0.0408(7) Uani d . 1 1

loop_
_atom_site_aniso_label
_atom_site_aniso_U_11
_atom_site_aniso_U_22
_atom_site_aniso_U_33
_atom_site_aniso_U_12
_atom_site_aniso_U_13
_atom_site_aniso_U_23
Ag1 0.04784(17) 0.02023(13) 0.06987(19) 0.00120(10) 0.01111(12) -0.00107(11)
F1 0.0822(18) 0.0897(17) 0.116(2) 0.0119(14) 0.0525(16) 0.0463(15)
F2 0.0601(14) 0.0440(11) 0.1002(17) 0.0030(10) 0.0179(12) 0.0053(12)
F3 0.0614(15) 0.0972(17) 0.0862(16) 0.0294(13) 0.0110(12) 0.0452(14)
F4 0.0702(16) 0.150(2) 0.0394(12) 0.0082(15) 0.0126(11) 0.0089(13)
F5 0.0730(16) 0.0876(17) 0.0653(14) -0.0097(13) 0.0145(11) -0.0295(13)
F6 0.0400(13) 0.155(2) 0.0620(13) 0.0041(14) -0.0043(10) -0.0173(15)
O1 0.0368(14) 0.0868(19) 0.0628(15) 0.0103(12) 0.0241(12) -0.0029(13)
O2 0.0298(12) 0.0521(14) 0.0524(14) -0.0024(10) 0.0106(10) 0.0057(11)
O3 0.0441(15) 0.0664(17) 0.0788(17) 0.0175(12) 0.0285(13) 0.0164(13)
O4 0.0456(14) 0.0492(13) 0.0532(14) 0.0041(11) 0.0173(11) 0.0054(11)
N1 0.0398(16) 0.0243(13) 0.0561(16) 0.0021(11) 0.0095(12) -0.0007(11)
N2 0.0363(16) 0.0247(13) 0.0467(15) 0.0017(10) 0.0050(12) -0.0012(10)
C1 0.0346(18) 0.0278(15) 0.066(2) -0.0027(13) 0.0154(16) 0.0025(14)
C2 0.0369(19) 0.0289(15) 0.064(2) 0.0056(13) 0.0182(16) 0.0020(15)
C3 0.038(2) 0.0294(16) 0.066(2) -0.0050(14) 0.0113(16) 0.0012(15)
C4 0.0319(18) 0.0280(15) 0.065(2) 0.0019(12) 0.0147(15) 0.0002(14)
C5 0.0338(18) 0.0251(15) 0.0343(15) 0.0030(12) 0.0064(13) 0.0000(12)
C6 0.0368(18) 0.0236(15) 0.0393(17) -0.0010(12) 0.0102(13) -0.0002(12)
C7 0.0333(18) 0.0265(15) 0.063(2) 0.0005(12) 0.0177(15) 0.0014(14)
C8 0.038(2) 0.0272(15) 0.063(2) 0.0080(13) 0.0193(16) 0.0023(14)
C9 0.038(2) 0.0297(17) 0.101(3) -0.0049(14) 0.0131(19) -0.0053(18)
C10 0.0336(19) 0.0281(16) 0.100(3) 0.0026(14) 0.0124(18) -0.0043(17)
C11 0.0321(17) 0.0323(16) 0.057(2) -0.0007(13) 0.0138(16) 0.0050(15)
C12 0.0308(17) 0.0368(16) 0.0505(19) -0.0014(13) 0.0150(14) 0.0009(14)
C13 0.0338(18) 0.0466(18) 0.0408(17) 0.0034(14) 0.0060(14) -0.0029(15)
C14 0.0350(19) 0.0513(19) 0.0442(18) 0.0081(15) 0.0129(15) -0.0053(15)
C15 0.0303(18) 0.0459(18) 0.0423(18) 0.0006(14) 0.0087(14) 0.0027(14)
C16 0.040(2) 0.088(3) 0.0399(19) 0.0051(19) 0.0112(15) -0.0084(18)
C17 0.038(2) 0.077(3) 0.051(2) 0.0028(18) 0.0194(16) -0.0100(18)
C18 0.0349(19) 0.055(2) 0.0395(18) 0.0039(15) 0.0073(14) 0.0052(15)
C19 0.045(2) 0.069(3) 0.071(3) 0.0093(19) 0.018(2) 0.027(2)
C20 0.043(2) 0.098(3) 0.049(2) 0.006(2) 0.0063(18) -0.004(2)
C21 0.0263(17) 0.0460(18) 0.0414(17) 0.0026(13) 0.0028(13) 0.0007(14)
C22 0.041(2) 0.0462(19) 0.062(2) 0.0112(15) 0.0232(17) 0.0015(16)
C23 0.042(2) 0.0393(18) 0.063(2) 0.0063(15) 0.0182(17) 0.0059(16)
C24 0.0271(16) 0.0458(18) 0.0406(17) 0.0006(14) 0.0033(13) -0.0029(15)
C25 0.039(2) 0.049(2) 0.052(2) 0.0141(15) 0.0130(16) 0.0012(16)
C26 0.0374(19) 0.0458(19) 0.052(2) 0.0113(15) 0.0110(15) 0.0051(15)
C27 0.0292(18) 0.0460(18) 0.0438(18) -0.0028(14) 0.0025(14) -0.0025(15)

loop_
_atom_type_symbol
_atom_type_description
_atom_type_scat_dispersion_real
_atom_type_scat_dispersion_imag
_atom_type_scat_source
C C 0.0033 0.0016 'International Tables Vol C Tables 4.2.6.8 and 6.1.1.4'
H H 0.0000 0.0000 'International Tables Vol C Tables 4.2.6.8 and 6.1.1.4'
N N 0.0061 0.0033 'International Tables Vol C Tables 4.2.6.8 and 6.1.1.4'
O O 0.0106 0.0060 'International Tables Vol C Tables 4.2.6.8 and 6.1.1.4'
F F 0.0171 0.0103 'International Tables Vol C Tables 4.2.6.8 and 6.1.1.4'
Ag Ag -0.8971 1.1015 'International Tables Vol C Tables 4.2.6.8 and 6.1.1.4'

loop_
_geom_angle_atom_site_label_1
_geom_angle_atom_site_label_2
_geom_angle_atom_site_label_3
_geom_angle_site_symmetry_3
_geom_angle
N2 Ag1 N1 1_545 171.36(9)
C27 O4 H4 . 109.5
C8 N1 C9 . 116.6(3)
C8 N1 Ag1 1_565 124.66(19)
C9 N1 Ag1 1_565 118.7(2)
C3 N2 C2 . 116.8(3)
C3 N2 Ag1 . 125.8(2)
C2 N2 Ag1 . 117.01(19)
C2 C1 C5 . 120.8(3)
C2 C1 H1 . 119.6
C5 C1 H1 . 119.6
N2 C2 C1 . 122.8(3)
N2 C2 H2 . 118.6
C1 C2 H2 . 118.6
N2 C3 C4 . 123.7(3)
N2 C3 H3 . 118.1
C4 C3 H3 . 118.1
C3 C4 C5 . 119.7(3)
C3 C4 H4A . 120.1
C5 C4 H4A . 120.1
C1 C5 C4 . 116.1(3)
C1 C5 C6 . 121.7(3)
C4 C5 C6 . 122.2(3)
C7 C6 C10 . 116.0(3)
C7 C6 C5 . 122.6(3)
C10 C6 C5 . 121.4(3)
C8 C7 C6 . 120.4(3)
C8 C7 H7 . 119.8
C6 C7 H7 . 119.8
N1 C8 C7 . 123.5(3)
N1 C8 H8 . 118.2
C7 C8 H8 . 118.2
N1 C9 C10 . 123.3(3)
N1 C9 H9 . 118.4
C10 C9 H9 . 118.4
C9 C10 C6 . 120.2(3)
C9 C10 H10 . 119.9
C6 C10 H10 . 119.9
O1 C11 O2 . 123.4(3)
O1 C11 C12 . 118.5(3)
O2 C11 C12 . 118.1(3)
C17 C12 C13 . 117.8(3)
C17 C12 C11 . 119.3(3)
C13 C12 C11 . 123.0(3)
C12 C13 C14 . 120.8(3)
C12 C13 H13 . 119.6
C14 C13 H13 . 119.6
C15 C14 C13 . 121.2(3)
C15 C14 H14 . 119.4
C13 C14 H14 . 119.4
C14 C15 C16 . 118.2(3)
C14 C15 C18 . 118.9(3)
C16 C15 C18 . 122.8(3)
C15 C16 C17 . 120.5(3)
C15 C16 H16 . 119.7
C17 C16 H16 . 119.7
C12 C17 C16 . 121.5(3)
C12 C17 H17 . 119.2
C16 C17 H17 . 119.2
C20 C18 C19 . 108.8(3)
C20 C18 C21 . 106.5(3)
C19 C18 C21 . 111.8(3)
C20 C18 C15 . 113.1(3)
C19 C18 C15 . 105.4(3)
C21 C18 C15 . 111.3(2)
F2 C19 F1 . 107.3(3)
F2 C19 F3 . 107.0(3)
F1 C19 F3 . 106.6(3)
F2 C19 C18 . 111.2(3)
F1 C19 C18 . 112.0(3)
F3 C19 C18 . 112.4(3)
F4 C20 F5 . 106.8(3)
F4 C20 F6 . 106.5(3)
F5 C20 F6 . 106.1(3)
F4 C20 C18 . 114.1(3)
F5 C20 C18 . 111.3(3)
F6 C20 C18 . 111.6(3)
C22 C21 C26 . 118.3(3)
C22 C21 C18 . 117.8(3)
C26 C21 C18 . 123.8(3)
C23 C22 C21 . 121.3(3)
C23 C22 H22 . 119.4
C21 C22 H22 . 119.4
C22 C23 C24 . 120.4(3)
C22 C23 H23 . 119.8
C24 C23 H23 . 119.8
C25 C24 C23 . 118.3(3)
C25 C24 C27 . 119.1(3)
C23 C24 C27 . 122.6(3)
C24 C25 C26 . 121.8(3)
C24 C25 H25 . 119.1
C26 C25 H25 . 119.1
C25 C26 C21 . 119.9(3)
C25 C26 H26 . 120.1
C21 C26 H26 . 120.1
O3 C27 O4 . 123.7(3)
O3 C27 C24 . 122.8(3)
O4 C27 C24 . 113.5(3)

loop_
_geom_bond_atom_site_label_1
_geom_bond_atom_site_label_2
_geom_bond_site_symmetry_2
_geom_bond_distance
Ag1 N2 . 2.179(2)
Ag1 N1 1_545 2.186(2)
F1 C19 . 1.332(4)
F2 C19 . 1.329(4)
F3 C19 . 1.342(4)
F4 C20 . 1.332(4)
F5 C20 . 1.335(5)
F6 C20 . 1.341(4)
O1 C11 . 1.238(4)
O2 C11 . 1.268(4)
O3 C27 . 1.212(4)
O4 C27 . 1.312(4)
O4 H4 . 0.8200
N1 C8 . 1.330(4)
N1 C9 . 1.332(4)
N1 Ag1 1_565 2.186(2)
N2 C3 . 1.330(4)
N2 C2 . 1.338(4)
C1 C2 . 1.365(4)
C1 C5 . 1.383(4)
C1 H1 . 0.9300
C2 H2 . 0.9300
C3 C4 . 1.371(4)
C3 H3 . 0.9300
C4 C5 . 1.388(4)
C4 H4A . 0.9300
C5 C6 . 1.485(4)
C6 C7 . 1.380(4)
C6 C10 . 1.387(4)
C7 C8 . 1.373(4)
C7 H7 . 0.9300
C8 H8 . 0.9300
C9 C10 . 1.376(4)
C9 H9 . 0.9300
C10 H10 . 0.9300
C11 C12 . 1.514(4)
C12 C17 . 1.380(4)
C12 C13 . 1.383(4)
C13 C14 . 1.384(4)
C13 H13 . 0.9300
C14 C15 . 1.378(4)
C14 H14 . 0.9300
C15 C16 . 1.380(4)
C15 C18 . 1.551(4)
C16 C17 . 1.381(5)
C16 H16 . 0.9300
C17 H17 . 0.9300
C18 C20 . 1.532(5)
C18 C19 . 1.546(5)
C18 C21 . 1.549(4)
C21 C22 . 1.382(4)
C21 C26 . 1.391(4)
C22 C23 . 1.381(4)
C22 H22 . 0.9300
C23 C24 . 1.384(4)
C23 H23 . 0.9300
C24 C25 . 1.375(4)
C24 C27 . 1.490(4)
C25 C26 . 1.383(4)
C25 H25 . 0.9300
C26 H26 . 0.9300

loop_
_geom_hbond_atom_site_label_D
_geom_hbond_atom_site_label_H
_geom_hbond_atom_site_label_A
_geom_hbond_site_symmetry_A
_geom_hbond_distance_DH
_geom_hbond_distance_HA
_geom_hbond_distance_DA
_geom_hbond_angle_DHA
O4 H4 O2 3_576 0.82 1.72 2.538(2) 174
C4 H4A O1 2_546 0.93 2.52 3.366(4) 152
C7 H7 O1 2_546 0.93 2.54 3.297(4) 138
C8 H8 O3 . 0.93 2.53 3.312(4) 142
C9 H9 O2 1_655 0.93 2.48 3.242(4) 139
C16 H16 F4 . 0.93 2.35 2.992(4) 126
C26 H26 F3 . 0.93 2.33 2.941(4) 123

loop_
_geom_torsion_atom_site_label_1
_geom_torsion_atom_site_label_2
_geom_torsion_atom_site_label_3
_geom_torsion_atom_site_label_4
_geom_torsion_site_symmetry_1
_geom_torsion
C3 N2 C2 C1 . -0.1(5)
Ag1 N2 C2 C1 . -174.0(2)
C5 C1 C2 N2 . 0.2(5)
C2 N2 C3 C4 . -0.5(5)
Ag1 N2 C3 C4 . 172.8(2)
N2 C3 C4 C5 . 1.0(5)
C2 C1 C5 C4 . 0.2(4)
C2 C1 C5 C6 . -178.4(3)
C3 C4 C5 C1 . -0.8(4)
C3 C4 C5 C6 . 177.8(3)
C1 C5 C6 C7 . 169.5(3)
C4 C5 C6 C7 . -9.0(4)
C1 C5 C6 C10 . -8.0(4)
C4 C5 C6 C10 . 173.4(3)
C10 C6 C7 C8 . 1.3(4)
C5 C6 C7 C8 . -176.3(3)
C9 N1 C8 C7 . -0.6(5)
Ag1 N1 C8 C7 1_565 -179.9(2)
C6 C7 C8 N1 . -0.3(5)
C8 N1 C9 C10 . 0.5(5)
Ag1 N1 C9 C10 1_565 179.8(3)
N1 C9 C10 C6 . 0.6(6)
C7 C6 C10 C9 . -1.4(5)
C5 C6 C10 C9 . 176.2(3)
O1 C11 C12 C17 . -9.6(4)
O2 C11 C12 C17 . 172.1(3)
O1 C11 C12 C13 . 169.8(3)
O2 C11 C12 C13 . -8.4(4)
C17 C12 C13 C14 . -1.1(5)
C11 C12 C13 C14 . 179.4(3)
C12 C13 C14 C15 . 0.5(5)
C13 C14 C15 C16 . 0.4(5)
C13 C14 C15 C18 . 177.2(3)
C14 C15 C16 C17 . -0.8(5)
C18 C15 C16 C17 . -177.4(3)
C13 C12 C17 C16 . 0.8(5)
C11 C12 C17 C16 . -179.7(3)
C15 C16 C17 C12 . 0.1(6)
C14 C15 C18 C20 . 159.8(3)
C16 C15 C18 C20 . -23.6(5)
C14 C15 C18 C19 . -81.5(4)
C16 C15 C18 C19 . 95.2(4)
C14 C15 C18 C21 . 40.0(4)
C16 C15 C18 C21 . -143.4(3)
C20 C18 C19 F2 . -169.7(3)
C21 C18 C19 F2 . -52.4(4)
C15 C18 C19 F2 . 68.7(3)
C20 C18 C19 F1 . 70.2(4)
C21 C18 C19 F1 . -172.5(3)
C15 C18 C19 F1 . -51.4(4)
C20 C18 C19 F3 . -49.8(4)
C21 C18 C19 F3 . 67.5(4)
C15 C18 C19 F3 . -171.4(3)
C19 C18 C20 F4 . -46.5(4)
C21 C18 C20 F4 . -167.1(3)
C15 C18 C20 F4 . 70.3(4)
C19 C18 C20 F5 . -167.4(3)
C21 C18 C20 F5 . 72.0(3)
C15 C18 C20 F5 . -50.6(4)
C19 C18 C20 F6 . 74.3(4)
C21 C18 C20 F6 . -46.4(4)
C15 C18 C20 F6 . -168.9(3)
C20 C18 C21 C22 . -74.4(4)
C19 C18 C21 C22 . 166.9(3)
C15 C18 C21 C22 . 49.3(4)
C20 C18 C21 C26 . 103.1(4)
C19 C18 C21 C26 . -15.6(4)
C15 C18 C21 C26 . -133.2(3)
C26 C21 C22 C23 . -0.5(5)
C18 C21 C22 C23 . 177.1(3)
C21 C22 C23 C24 . 0.5(5)
C22 C23 C24 C25 . -0.2(5)
C22 C23 C24 C27 . 178.2(3)
C23 C24 C25 C26 . -0.2(5)
C27 C24 C25 C26 . -178.6(3)
C24 C25 C26 C21 . 0.2(5)
C22 C21 C26 C25 . 0.1(5)
C18 C21 C26 C25 . -177.3(3)
C25 C24 C27 O3 . -12.0(4)
C23 C24 C27 O3 . 169.6(3)
C25 C24 C27 O4 . 168.5(3)
C23 C24 C27 O4 . -9.9(4)
